data_4085768
loop_
_publ_author_name
'Li, Lihong'
'Clarkson, Guy J.'
'Lees, Martin R.'
'Howson, Suzanne E.'
'Tan, Sze-yin'
'Turner, Scott S.'
'Scott, Peter'

_publ_section_title
;
 Iron and Manganese Complexes of 2-Carbonyl Pyrrolyls: Scorpionate
 Sandwich Anions and Extended Structures
;
_journal_issue 11
_journal_name_full Organometallics
_journal_page_first 2543
_journal_paper_doi 10.1021/om501218a
_journal_volume 34
_journal_year 2015
_chemical_formula_moiety 'C32 H24 Mn N7 Na O3, C H1.50 N0.50'
_chemical_formula_sum 'C33 H25.5 Mn N7.5 Na O3'
_chemical_formula_weight 653.04
_chemical_name_systematic
; 
 ? 
;
_space_group_IT_number 2
_symmetry_cell_setting triclinic
_symmetry_space_group_name_Hall '-P 1'
_symmetry_space_group_name_H-M 'P -1'
_atom_sites_solution_hydrogens geom
_atom_sites_solution_primary direct
_atom_sites_solution_secondary difmap
_audit_creation_method SHELXL-97
_cell_angle_alpha 63.489(4)
_cell_angle_beta 80.865(4)
_cell_angle_gamma 80.113(3)
_cell_formula_units_Z 2
_cell_length_a 10.3060(4)
_cell_length_b 12.9626(4)
_cell_length_c 13.0826(6)
_cell_measurement_reflns_used 9006
_cell_measurement_temperature 100(2)
_cell_measurement_theta_max 71.44
_cell_measurement_theta_min 3.79
_cell_volume 1534.03(12)
_computing_cell_refinement 'CrysAlis RED, Oxford Diffraction Ltd'
_computing_data_collection 'CrysAlis CCD, Oxford Diffraction Ltd'
_computing_data_reduction 'CrysAlis RED, Oxford Diffraction Ltd'
_computing_molecular_graphics 'SHELXTL (Sheldrick, 1997)'
_computing_publication_material 'SHELXTL (Sheldrick, 1997)'
_computing_structure_refinement 'SHELXL-97 (Sheldrick, 1997)'
_computing_structure_solution 'SHELXS-97 (Sheldrick, 1990)'
_diffrn_ambient_temperature 100(2)
_diffrn_detector_area_resol_mean 10.2833
_diffrn_measured_fraction_theta_full 0.998
_diffrn_measured_fraction_theta_max 0.986
_diffrn_measurement_device_type 'Oxford Diffraction Gemini R'
_diffrn_measurement_method '\f & \w scans'
_diffrn_radiation_monochromator graphite
_diffrn_radiation_source 'Enhance (Mo) X-ray Source'
_diffrn_radiation_type CuK\a
_diffrn_radiation_wavelength 1.54184
_diffrn_reflns_av_R_equivalents 0.0365
_diffrn_reflns_av_sigmaI/netI 0.0408
_diffrn_reflns_limit_h_max 12
_diffrn_reflns_limit_h_min -12
_diffrn_reflns_limit_k_max 14
_diffrn_reflns_limit_k_min -15
_diffrn_reflns_limit_l_max 15
_diffrn_reflns_limit_l_min -15
_diffrn_reflns_number 15296
_diffrn_reflns_theta_full 70.00
_diffrn_reflns_theta_max 71.28
_diffrn_reflns_theta_min 3.79
_diffrn_standards_decay_% nil
_exptl_absorpt_coefficient_mu 4.033
_exptl_absorpt_correction_T_max 1.00
_exptl_absorpt_correction_T_min 0.71
_exptl_absorpt_correction_type multi-scan
_exptl_absorpt_process_details 'ABSPACK(CrysAlis, Oxford Diffraction)'
_exptl_crystal_colour orange
_exptl_crystal_density_diffrn 1.414
_exptl_crystal_density_method 'not measured'
_exptl_crystal_description block
_exptl_crystal_F_000 672
_exptl_crystal_size_max 0.20
_exptl_crystal_size_mid 0.08
_exptl_crystal_size_min 0.08
_refine_diff_density_max 0.522
_refine_diff_density_min -0.288
_refine_diff_density_rms 0.067
_refine_ls_extinction_method none
_refine_ls_goodness_of_fit_ref 1.059
_refine_ls_hydrogen_treatment constr
_refine_ls_matrix_type full
_refine_ls_number_parameters 414
_refine_ls_number_reflns 5867
_refine_ls_number_restraints 0
_refine_ls_restrained_S_all 1.059
_refine_ls_R_factor_all 0.0433
_refine_ls_R_factor_gt 0.0403
_refine_ls_shift/su_max 0.001
_refine_ls_shift/su_mean 0.000
_refine_ls_structure_factor_coef Fsqd
_refine_ls_weighting_details 'calc w=1/[\s^2^(Fo^2^)+(0.0646P)^2^+0.1244P] where P=(Fo^2^+2Fc^2^)/3'
_refine_ls_weighting_scheme calc
_refine_ls_wR_factor_gt 0.0992
_refine_ls_wR_factor_ref 0.1020
_reflns_number_gt 5476
_reflns_number_total 5867
_reflns_threshold_expression >2sigma(I)
_cod_data_source_file om501218a_si_002.cif
_cod_data_source_block ll31_[Na(CH3CN)2][(MnL33)Na(L33Mn)]
_cod_depositor_comments
;
Adding full bibliography for 4085764--4085769.cif.

2023-09-06
Z value and formula fixed to values more according to usual
chemical conventions.                 miguel
;
_cod_original_formula_sum 'C66 H51 Mn2 N15 Na2 O6'
_cod_original_formula_weight 1306.08
_cod_original_formula_moiety '2(C32 H24 Mn N7 Na O3), 2(C H1.50 N0.50)'
_cod_original_formula_units_Z 1
_cod_original_cell_volume 1534.05(11)
_cod_original_sg_symbol_H-M P-1
_cod_database_code 4085768

loop_
_symmetry_equiv_pos_as_xyz
'x, y, z'
'-x, -y, -z'

loop_
_atom_site_label
_atom_site_type_symbol
_atom_site_fract_x
_atom_site_fract_y
_atom_site_fract_z
_atom_site_U_iso_or_equiv
_atom_site_adp_type
_atom_site_occupancy
_atom_site_symmetry_multiplicity
_atom_site_calc_flag
_atom_site_refinement_flags
_atom_site_disorder_assembly
_atom_site_disorder_group
Mn1 Mn 0.67609(3) 0.36361(2) 0.87206(2) 0.02057(10) Uani 1 1 d . . .
Na1 Na 0.5000 0.5000 1.0000 0.0210(2) Uani 1 2 d S . .
O1 O 0.51664(12) 0.30596(10) 1.03551(10) 0.0226(3) Uani 1 1 d . . .
N1 N 0.72588(15) 0.46126(13) 0.69000(13) 0.0232(3) Uani 1 1 d . . .
C1 C 0.81432(18) 0.45691(16) 0.60504(16) 0.0262(4) Uani 1 1 d . . .
H1 H 0.8932 0.4046 0.6163 0.031 Uiso 1 1 calc R . .
C2 C 0.77627(19) 0.53933(18) 0.49673(16) 0.0294(4) Uani 1 1 d . . .
H2 H 0.8234 0.5525 0.4242 0.035 Uiso 1 1 calc R . .
O3 O 0.72927(11) 0.45481(10) 0.97227(10) 0.0209(2) Uani 1 1 d . . .
C3 C 0.65669(19) 0.59711(17) 0.51705(16) 0.0275(4) Uani 1 1 d . . .
H3 H 0.6052 0.6579 0.4612 0.033 Uiso 1 1 calc R . .
C4 C 0.62602(17) 0.54808(15) 0.63734(15) 0.0229(3) Uani 1 1 d . . .
O5 O 0.52495(12) 0.52516(11) 0.81654(10) 0.0237(3) Uani 1 1 d . . .
C5 C 0.52340(18) 0.57545(15) 0.70874(15) 0.0222(3) Uani 1 1 d . . .
C6 C 0.40883(17) 0.66465(14) 0.66227(15) 0.0220(3) Uani 1 1 d . . .
C7 C 0.33886(19) 0.66758(16) 0.57781(16) 0.0256(4) Uani 1 1 d . . .
H7 H 0.3666 0.6155 0.5435 0.031 Uiso 1 1 calc R . .
C8 C 0.22806(19) 0.74802(16) 0.54509(16) 0.0280(4) Uani 1 1 d . . .
H8 H 0.1796 0.7473 0.4895 0.034 Uiso 1 1 calc R . .
N2 N 0.18482(15) 0.82658(13) 0.58661(14) 0.0267(3) Uani 1 1 d . . .
C9 C 0.25380(18) 0.82292(16) 0.66729(16) 0.0257(4) Uani 1 1 d . . .
H9 H 0.2260 0.8783 0.6976 0.031 Uiso 1 1 calc R . .
C10 C 0.36273(18) 0.74356(15) 0.70891(15) 0.0240(3) Uani 1 1 d . . .
H10 H 0.4055 0.7428 0.7685 0.029 Uiso 1 1 calc R . .
N3 N 0.55470(15) 0.25249(13) 0.85659(13) 0.0249(3) Uani 1 1 d . . .
C11 C 0.54118(19) 0.21996(17) 0.77545(17) 0.0291(4) Uani 1 1 d . . .
H11 H 0.5931 0.2432 0.7036 0.035 Uiso 1 1 calc R . .
C12 C 0.4413(2) 0.14769(18) 0.80954(19) 0.0321(4) Uani 1 1 d . . .
H12 H 0.4142 0.1137 0.7665 0.039 Uiso 1 1 calc R . .
C13 C 0.38961(19) 0.13514(17) 0.91821(18) 0.0292(4) Uani 1 1 d . . .
H13 H 0.3199 0.0912 0.9645 0.035 Uiso 1 1 calc R . .
C14 C 0.46158(17) 0.20098(15) 0.94647(16) 0.0239(4) Uani 1 1 d . . .
C15 C 0.44989(17) 0.23128(15) 1.03977(15) 0.0221(3) Uani 1 1 d . . .
C16 C 0.35666(17) 0.17890(15) 1.14481(15) 0.0236(4) Uani 1 1 d . . .
C17 C 0.32151(18) 0.06735(16) 1.18532(17) 0.0278(4) Uani 1 1 d . . .
H17 H 0.3552 0.0209 1.1456 0.033 Uiso 1 1 calc R . .
C18 C 0.23655(19) 0.02509(16) 1.28466(18) 0.0304(4) Uani 1 1 d . . .
H18 H 0.2134 -0.0511 1.3110 0.036 Uiso 1 1 calc R . .
N4 N 0.18517(16) 0.08446(14) 1.34572(14) 0.0285(3) Uani 1 1 d . . .
C19 C 0.22199(18) 0.19115(16) 1.30723(16) 0.0265(4) Uani 1 1 d . . .
H19 H 0.1885 0.2347 1.3499 0.032 Uiso 1 1 calc R . .
C20 C 0.30607(18) 0.24112(16) 1.20886(16) 0.0247(4) Uani 1 1 d . . .
H20 H 0.3290 0.3169 1.1853 0.030 Uiso 1 1 calc R . .
N5 N 0.83459(15) 0.25376(13) 0.96841(13) 0.0235(3) Uani 1 1 d . . .
C21 C 0.8970(2) 0.14806(16) 0.99055(18) 0.0304(4) Uani 1 1 d . . .
H21 H 0.8837 0.1021 0.9541 0.037 Uiso 1 1 calc R . .
C22 C 0.9850(2) 0.11346(17) 1.07483(19) 0.0356(5) Uani 1 1 d . . .
H22 H 1.0406 0.0421 1.1047 0.043 Uiso 1 1 calc R . .
C23 C 0.9750(2) 0.20319(16) 1.10559(17) 0.0295(4) Uani 1 1 d . . .
H23 H 1.0220 0.2057 1.1612 0.035 Uiso 1 1 calc R . .
C24 C 0.88179(17) 0.29057(15) 1.03888(15) 0.0222(3) Uani 1 1 d . . .
C25 C 0.82187(16) 0.39949(14) 1.03532(14) 0.0198(3) Uani 1 1 d . . .
C26 C 0.86174(17) 0.45221(14) 1.10524(14) 0.0208(3) Uani 1 1 d . . .
C27 C 0.98142(18) 0.42251(16) 1.15272(17) 0.0268(4) Uani 1 1 d . . .
H27 H 1.0451 0.3649 1.1422 0.032 Uiso 1 1 calc R . .
C28 C 1.00759(19) 0.47770(16) 1.21587(17) 0.0274(4) Uani 1 1 d . . .
H28 H 1.0901 0.4556 1.2479 0.033 Uiso 1 1 calc R . .
N6 N 0.92436(15) 0.55941(13) 1.23425(13) 0.0247(3) Uani 1 1 d . . .
C29 C 0.80958(19) 0.58831(17) 1.18757(17) 0.0297(4) Uani 1 1 d . . .
H29 H 0.7481 0.6465 1.1993 0.036 Uiso 1 1 calc R . .
C30 C 0.77470(19) 0.53847(16) 1.12298(17) 0.0280(4) Uani 1 1 d . . .
H30 H 0.6920 0.5631 1.0912 0.034 Uiso 1 1 calc R . .
Na2 Na 0.0000 1.0000 0.5000 0.0239(2) Uani 1 2 d S . .
N7 N 0.05051(19) 1.10641(16) 0.60327(16) 0.0371(4) Uani 1 1 d . . .
C31 C 0.08102(19) 1.14258(17) 0.65946(17) 0.0296(4) Uani 1 1 d . . .
C32 C 0.1203(3) 1.1867(2) 0.7328(2) 0.0456(6) Uani 1 1 d . . .
H32A H 0.1377 1.1223 0.8075 0.068 Uiso 1 1 calc R . .
H32B H 0.0492 1.2428 0.7434 0.068 Uiso 1 1 calc R . .
H32C H 0.2007 1.2248 0.6970 0.068 Uiso 1 1 calc R . .
N8 N 0.4267(5) 0.0797(5) 0.5823(5) 0.0594(11) Uiso 0.50 1 d P A -1
C33 C 0.4865(8) 0.0273(6) 0.5405(6) 0.042(2) Uiso 0.50 1 d P A -1
C34 C 0.5379(7) -0.0340(6) 0.4704(6) 0.0353(19) Uiso 0.50 1 d P A -1
H34A H 0.5189 0.0155 0.3908 0.053 Uiso 0.50 1 calc PR A -1
H34B H 0.4957 -0.1054 0.4993 0.053 Uiso 0.50 1 calc PR A -1
H34C H 0.6337 -0.0536 0.4739 0.053 Uiso 0.50 1 calc PR A -1

loop_
_atom_site_aniso_label
_atom_site_aniso_U_11
_atom_site_aniso_U_22
_atom_site_aniso_U_33
_atom_site_aniso_U_23
_atom_site_aniso_U_13
_atom_site_aniso_U_12
Mn1 0.02353(16) 0.01966(15) 0.01751(15) -0.00795(11) -0.00200(10) 0.00003(10)
Na1 0.0230(5) 0.0210(4) 0.0174(4) -0.0082(4) -0.0010(3) 0.0005(3)
O1 0.0244(6) 0.0205(6) 0.0216(6) -0.0080(5) -0.0006(5) -0.0037(5)
N1 0.0246(7) 0.0237(7) 0.0198(7) -0.0084(6) -0.0014(5) -0.0021(6)
C1 0.0254(9) 0.0284(9) 0.0257(9) -0.0138(8) 0.0003(7) -0.0016(7)
C2 0.0308(9) 0.0364(10) 0.0214(9) -0.0138(8) 0.0033(7) -0.0061(8)
O3 0.0209(6) 0.0209(6) 0.0201(6) -0.0087(5) -0.0038(4) 0.0009(4)
C3 0.0314(9) 0.0291(9) 0.0208(9) -0.0097(7) -0.0027(7) -0.0028(7)
C4 0.0245(8) 0.0227(8) 0.0200(8) -0.0078(7) -0.0024(6) -0.0029(6)
O5 0.0273(6) 0.0232(6) 0.0173(6) -0.0070(5) -0.0030(5) 0.0017(5)
C5 0.0284(9) 0.0190(8) 0.0197(8) -0.0074(7) -0.0037(6) -0.0049(6)
C6 0.0247(8) 0.0191(8) 0.0175(8) -0.0043(7) 0.0008(6) -0.0040(6)
C7 0.0308(9) 0.0226(8) 0.0214(9) -0.0079(7) -0.0028(7) -0.0017(7)
C8 0.0318(9) 0.0258(9) 0.0241(9) -0.0075(8) -0.0075(7) -0.0017(7)
N2 0.0275(8) 0.0218(7) 0.0239(8) -0.0044(6) -0.0023(6) -0.0013(6)
C9 0.0280(9) 0.0210(8) 0.0245(9) -0.0080(7) 0.0012(7) -0.0022(7)
C10 0.0274(9) 0.0226(8) 0.0200(8) -0.0074(7) -0.0011(6) -0.0037(7)
N3 0.0274(8) 0.0243(7) 0.0235(8) -0.0111(6) -0.0029(6) -0.0009(6)
C11 0.0320(10) 0.0307(9) 0.0269(9) -0.0165(8) -0.0054(7) 0.0049(7)
C12 0.0342(10) 0.0326(10) 0.0371(11) -0.0221(9) -0.0091(8) 0.0023(8)
C13 0.0277(9) 0.0265(9) 0.0352(10) -0.0150(8) -0.0049(7) -0.0010(7)
C14 0.0243(8) 0.0200(8) 0.0243(9) -0.0073(7) -0.0039(7) 0.0001(6)
C15 0.0209(8) 0.0193(8) 0.0228(9) -0.0066(7) -0.0055(6) 0.0024(6)
C16 0.0206(8) 0.0220(8) 0.0231(9) -0.0056(7) -0.0045(6) 0.0012(6)
C17 0.0270(9) 0.0212(8) 0.0305(10) -0.0084(8) -0.0025(7) 0.0014(7)
C18 0.0288(9) 0.0210(8) 0.0327(10) -0.0046(8) -0.0023(7) -0.0011(7)
N4 0.0260(8) 0.0248(8) 0.0256(8) -0.0039(7) -0.0017(6) -0.0001(6)
C19 0.0264(9) 0.0250(9) 0.0238(9) -0.0079(7) -0.0021(7) -0.0002(7)
C20 0.0239(8) 0.0231(8) 0.0248(9) -0.0082(7) -0.0041(7) -0.0013(7)
N5 0.0272(7) 0.0215(7) 0.0220(8) -0.0101(6) -0.0031(6) -0.0002(6)
C21 0.0389(10) 0.0233(9) 0.0331(10) -0.0168(8) -0.0051(8) 0.0014(8)
C22 0.0421(11) 0.0233(9) 0.0411(12) -0.0151(9) -0.0138(9) 0.0094(8)
C23 0.0333(10) 0.0239(9) 0.0311(10) -0.0115(8) -0.0113(8) 0.0040(7)
C24 0.0245(8) 0.0198(8) 0.0207(8) -0.0075(7) -0.0016(6) -0.0025(6)
C25 0.0196(8) 0.0195(8) 0.0166(8) -0.0056(6) 0.0028(6) -0.0034(6)
C26 0.0240(8) 0.0180(7) 0.0173(8) -0.0053(6) 0.0007(6) -0.0037(6)
C27 0.0269(9) 0.0242(8) 0.0301(10) -0.0130(8) -0.0054(7) 0.0012(7)
C28 0.0266(9) 0.0273(9) 0.0284(10) -0.0113(8) -0.0063(7) -0.0018(7)
N6 0.0290(8) 0.0245(7) 0.0202(7) -0.0093(6) -0.0001(6) -0.0051(6)
C29 0.0316(10) 0.0283(9) 0.0330(10) -0.0182(8) -0.0052(8) 0.0034(7)
C30 0.0297(9) 0.0264(9) 0.0296(10) -0.0140(8) -0.0081(7) 0.0025(7)
Na2 0.0253(5) 0.0223(5) 0.0215(5) -0.0074(4) -0.0015(4) -0.0028(4)
N7 0.0439(10) 0.0353(9) 0.0358(10) -0.0173(8) -0.0058(8) -0.0065(8)
C31 0.0274(9) 0.0261(9) 0.0309(10) -0.0085(8) -0.0042(7) -0.0012(7)
C32 0.0608(15) 0.0382(11) 0.0415(13) -0.0138(10) -0.0186(11) -0.0123(10)

loop_
_atom_type_symbol
_atom_type_description
_atom_type_scat_dispersion_real
_atom_type_scat_dispersion_imag
_atom_type_scat_source
C C 0.0181 0.0091 'International Tables Vol C Tables 4.2.6.8 and 6.1.1.4'
H H 0.0000 0.0000 'International Tables Vol C Tables 4.2.6.8 and 6.1.1.4'
N N 0.0311 0.0180 'International Tables Vol C Tables 4.2.6.8 and 6.1.1.4'
O O 0.0492 0.0322 'International Tables Vol C Tables 4.2.6.8 and 6.1.1.4'
Na Na 0.1353 0.1239 'International Tables Vol C Tables 4.2.6.8 and 6.1.1.4'
Mn Mn -0.5299 2.8052 'International Tables Vol C Tables 4.2.6.8 and 6.1.1.4'

loop_
_geom_angle_atom_site_label_1
_geom_angle_atom_site_label_2
_geom_angle_atom_site_label_3
_geom_angle
_geom_angle_site_symmetry_1
_geom_angle_site_symmetry_3
N5 Mn1 N3 106.85(6) . .
N5 Mn1 N1 116.07(6) . .
N3 Mn1 N1 96.27(6) . .
N5 Mn1 O5 152.93(5) . .
N3 Mn1 O5 95.99(5) . .
N1 Mn1 O5 74.51(5) . .
N5 Mn1 O3 74.02(5) . .
N3 Mn1 O3 149.91(5) . .
N1 Mn1 O3 110.52(5) . .
O5 Mn1 O3 78.93(4) . .
N5 Mn1 O1 93.22(5) . .
N3 Mn1 O1 72.04(5) . .
N1 Mn1 O1 150.65(5) . .
O5 Mn1 O1 79.95(4) . .
O3 Mn1 O1 77.87(4) . .
N5 Mn1 Na1 111.38(4) . .
N3 Mn1 Na1 107.75(4) . .
N1 Mn1 Na1 116.58(4) . .
O5 Mn1 Na1 45.92(3) . .
O3 Mn1 Na1 48.27(3) . .
O1 Mn1 Na1 47.52(3) . .
O5 Na1 O5 180.000(1) . 2_667
O5 Na1 O1 82.06(4) . .
O5 Na1 O1 97.94(4) 2_667 .
O5 Na1 O1 97.94(4) . 2_667
O5 Na1 O1 82.06(4) 2_667 2_667
O1 Na1 O1 180.00(7) . 2_667
O5 Na1 O3 101.51(4) . 2_667
O5 Na1 O3 78.49(4) 2_667 2_667
O1 Na1 O3 101.88(4) . 2_667
O1 Na1 O3 78.12(4) 2_667 2_667
O5 Na1 O3 78.49(4) . .
O5 Na1 O3 101.51(4) 2_667 .
O1 Na1 O3 78.12(4) . .
O1 Na1 O3 101.88(4) 2_667 .
O3 Na1 O3 180.000(1) 2_667 .
O5 Na1 Mn1 46.82(3) . .
O5 Na1 Mn1 133.18(3) 2_667 .
O1 Na1 Mn1 49.30(3) . .
O1 Na1 Mn1 130.70(3) 2_667 .
O3 Na1 Mn1 133.18(3) 2_667 .
O3 Na1 Mn1 46.82(3) . .
O5 Na1 Mn1 133.18(3) . 2_667
O5 Na1 Mn1 46.82(3) 2_667 2_667
O1 Na1 Mn1 130.70(3) . 2_667
O1 Na1 Mn1 49.30(3) 2_667 2_667
O3 Na1 Mn1 46.82(3) 2_667 2_667
O3 Na1 Mn1 133.18(3) . 2_667
Mn1 Na1 Mn1 180.000(1) . 2_667
C15 O1 Na1 141.83(11) . .
C15 O1 Mn1 112.36(11) . .
Na1 O1 Mn1 83.18(4) . .
C1 N1 C4 105.88(15) . .
C1 N1 Mn1 140.57(13) . .
C4 N1 Mn1 112.66(11) . .
N1 C1 C2 111.77(16) . .
N1 C1 H1 124.1 . .
C2 C1 H1 124.1 . .
C3 C2 C1 106.24(17) . .
C3 C2 H2 126.9 . .
C1 C2 H2 126.9 . .
C25 O3 Mn1 113.85(10) . .
C25 O3 Na1 136.42(11) . .
Mn1 O3 Na1 84.91(4) . .
C2 C3 C4 106.52(16) . .
C2 C3 H3 126.7 . .
C4 C3 H3 126.7 . .
N1 C4 C5 117.45(16) . .
N1 C4 C3 109.59(15) . .
C5 C4 C3 132.80(17) . .
C5 O5 Na1 159.59(11) . .
C5 O5 Mn1 111.43(11) . .
Na1 O5 Mn1 87.26(4) . .
O5 C5 C4 120.70(16) . .
O5 C5 C6 116.95(16) . .
C4 C5 C6 122.34(16) . .
C10 C6 C7 117.66(16) . .
C10 C6 C5 119.96(15) . .
C7 C6 C5 122.23(16) . .
C8 C7 C6 118.63(17) . .
C8 C7 H7 120.7 . .
C6 C7 H7 120.7 . .
N2 C8 C7 124.40(17) . .
N2 C8 H8 117.8 . .
C7 C8 H8 117.8 . .
C8 N2 C9 116.11(16) . .
C8 N2 Na2 123.92(12) . .
C9 N2 Na2 119.37(12) . .
N2 C9 C10 124.06(17) . .
N2 C9 H9 118.0 . .
C10 C9 H9 118.0 . .
C9 C10 C6 119.06(17) . .
C9 C10 H10 120.5 . .
C6 C10 H10 120.5 . .
C11 N3 C14 106.22(16) . .
C11 N3 Mn1 135.54(14) . .
C14 N3 Mn1 118.20(12) . .
N3 C11 C12 111.53(18) . .
N3 C11 H11 124.2 . .
C12 C11 H11 124.2 . .
C13 C12 C11 106.63(17) . .
C13 C12 H12 126.7 . .
C11 C12 H12 126.7 . .
C12 C13 C14 106.12(18) . .
C12 C13 H13 126.9 . .
C14 C13 H13 126.9 . .
N3 C14 C13 109.50(16) . .
N3 C14 C15 116.31(16) . .
C13 C14 C15 133.92(18) . .
O1 C15 C14 120.49(17) . .
O1 C15 C16 117.34(15) . .
C14 C15 C16 122.15(16) . .
C17 C16 C20 117.49(17) . .
C17 C16 C15 122.86(16) . .
C20 C16 C15 119.59(16) . .
C18 C17 C16 118.89(18) . .
C18 C17 H17 120.6 . .
C16 C17 H17 120.6 . .
N4 C18 C17 124.33(18) . .
N4 C18 H18 117.8 . .
C17 C18 H18 117.8 . .
C18 N4 C19 116.30(17) . .
C18 N4 Na2 116.62(13) . 1_546
C19 N4 Na2 126.16(13) . 1_546
N4 C19 C20 123.69(17) . .
N4 C19 H19 118.2 . .
C20 C19 H19 118.2 . .
C19 C20 C16 119.26(17) . .
C19 C20 H20 120.4 . .
C16 C20 H20 120.4 . .
C21 N5 C24 106.35(15) . .
C21 N5 Mn1 136.92(13) . .
C24 N5 Mn1 116.31(11) . .
N5 C21 C22 111.16(16) . .
N5 C21 H21 124.4 . .
C22 C21 H21 124.4 . .
C23 C22 C21 106.52(16) . .
C23 C22 H22 126.7 . .
C21 C22 H22 126.7 . .
C22 C23 C24 106.73(16) . .
C22 C23 H23 126.6 . .
C24 C23 H23 126.6 . .
N5 C24 C23 109.24(15) . .
N5 C24 C25 116.25(15) . .
C23 C24 C25 134.32(16) . .
O3 C25 C24 119.54(15) . .
O3 C25 C26 117.37(15) . .
C24 C25 C26 123.08(15) . .
C27 C26 C30 116.84(16) . .
C27 C26 C25 124.65(16) . .
C30 C26 C25 118.51(15) . .
C26 C27 C28 119.50(17) . .
C26 C27 H27 120.2 . .
C28 C27 H27 120.2 . .
N6 C28 C27 124.05(17) . .
N6 C28 H28 118.0 . .
C27 C28 H28 118.0 . .
C28 N6 C29 116.20(15) . .
N6 C29 C30 123.97(17) . .
N6 C29 H29 118.0 . .
C30 C29 H29 118.0 . .
C29 C30 C26 119.44(17) . .
C29 C30 H30 120.3 . .
C26 C30 H30 120.3 . .
N7 Na2 N7 180.00(5) 2_576 .
N7 Na2 N4 89.88(6) 2_576 1_564
N7 Na2 N4 90.12(6) . 1_564
N7 Na2 N4 90.12(6) 2_576 2_567
N7 Na2 N4 89.88(6) . 2_567
N4 Na2 N4 180.000(1) 1_564 2_567
N7 Na2 N2 85.74(6) 2_576 .
N7 Na2 N2 94.26(6) . .
N4 Na2 N2 82.93(5) 1_564 .
N4 Na2 N2 97.07(5) 2_567 .
N7 Na2 N2 94.26(6) 2_576 2_576
N7 Na2 N2 85.74(6) . 2_576
N4 Na2 N2 97.07(5) 1_564 2_576
N4 Na2 N2 82.93(5) 2_567 2_576
N2 Na2 N2 180.000(1) . 2_576
C31 N7 Na2 171.63(16) . .
N7 C31 C32 179.0(2) . .
C31 C32 H32A 109.5 . .
C31 C32 H32B 109.5 . .
H32A C32 H32B 109.5 . .
C31 C32 H32C 109.5 . .
H32A C32 H32C 109.5 . .
H32B C32 H32C 109.5 . .
N8 C33 C34 166.4(9) . .

loop_
_geom_bond_atom_site_label_1
_geom_bond_atom_site_label_2
_geom_bond_distance
_geom_bond_site_symmetry_2
Mn1 N5 2.1302(15) .
Mn1 N3 2.1540(15) .
Mn1 N1 2.1639(15) .
Mn1 O5 2.2848(12) .
Mn1 O3 2.2915(12) .
Mn1 O1 2.3897(13) .
Mn1 Na1 3.1299(3) .
Na1 O5 2.2510(12) .
Na1 O5 2.2510(12) 2_667
Na1 O1 2.3250(12) .
Na1 O1 2.3250(12) 2_667
Na1 O3 2.3452(12) 2_667
Na1 O3 2.3452(12) .
Na1 Mn1 3.1299(3) 2_667
O1 C15 1.258(2) .
N1 C1 1.336(2) .
N1 C4 1.391(2) .
C1 C2 1.409(3) .
C1 H1 0.9500 .
C2 C3 1.381(3) .
C2 H2 0.9500 .
O3 C25 1.262(2) .
C3 C4 1.414(3) .
C3 H3 0.9500 .
C4 C5 1.404(3) .
O5 C5 1.264(2) .
C5 C6 1.494(2) .
C6 C10 1.394(3) .
C6 C7 1.396(3) .
C7 C8 1.386(3) .
C7 H7 0.9500 .
C8 N2 1.339(3) .
C8 H8 0.9500 .
N2 C9 1.343(3) .
N2 Na2 2.6280(15) .
C9 C10 1.383(3) .
C9 H9 0.9500 .
C10 H10 0.9500 .
N3 C11 1.338(2) .
N3 C14 1.382(2) .
C11 C12 1.396(3) .
C11 H11 0.9500 .
C12 C13 1.384(3) .
C12 H12 0.9500 .
C13 C14 1.415(3) .
C13 H13 0.9500 .
C14 C15 1.423(3) .
C15 C16 1.498(3) .
C16 C17 1.392(3) .
C16 C20 1.395(3) .
C17 C18 1.387(3) .
C17 H17 0.9500 .
C18 N4 1.336(3) .
C18 H18 0.9500 .
N4 C19 1.345(3) .
N4 Na2 2.5370(16) 1_546
C19 C20 1.386(3) .
C19 H19 0.9500 .
C20 H20 0.9500 .
N5 C21 1.333(2) .
N5 C24 1.389(2) .
C21 C22 1.406(3) .
C21 H21 0.9500 .
C22 C23 1.374(3) .
C22 H22 0.9500 .
C23 C24 1.406(3) .
C23 H23 0.9500 .
C24 C25 1.424(2) .
C25 C26 1.499(2) .
C26 C27 1.386(3) .
C26 C30 1.389(3) .
C27 C28 1.390(3) .
C27 H27 0.9500 .
C28 N6 1.329(2) .
C28 H28 0.9500 .
N6 C29 1.336(3) .
C29 C30 1.387(3) .
C29 H29 0.9500 .
C30 H30 0.9500 .
Na2 N7 2.4764(18) 2_576
Na2 N7 2.4764(18) .
Na2 N4 2.5370(17) 1_564
Na2 N4 2.5370(17) 2_567
Na2 N2 2.6280(15) 2_576
N7 C31 1.136(3) .
C31 C32 1.451(3) .
C32 H32A 0.9800 .
C32 H32B 0.9800 .
C32 H32C 0.9800 .
N8 C33 1.105(9) .
C33 C34 1.451(5) .
C34 H34A 0.9800 .
C34 H34B 0.9800 .
C34 H34C 0.9800 .
